data_4107829
loop_
_publ_author_name
'Birgit Esser'
'Frank Rominger'
'Rolf Gleiter'

_publ_contact_author_address
;
        Organisch-Chemisches Institut
        Universit\"at Heidelberg
        Im Neuenheimer Feld 270
        D-69120 Heidelberg
        Germany
;
_publ_contact_author_email rolf.gleiter@oci.uni-heidelberg.de
_publ_contact_author_fax '049 6221 54- 4205'
_publ_contact_author_name 'Gleiter, Rolf'
_publ_contact_author_phone '049 6221 54- 8400'
_publ_section_title
;
 Synthesis of [6.8]3Cyclacene: Conjugated Belt and Model for an Unusual
 Type of Carbon Nanotube
;
_journal_name_full 'Journal of the American Chemical Society'
_journal_page_first 6716
_journal_page_last 6717
_journal_paper_doi 10.1021/ja801918n
_journal_volume 130
_journal_year 2008
_chemical_formula_sum 'C30 H30'
_chemical_formula_weight 390.54
_chemical_name_common 8a_in_paper
_chemical_name_systematic
; 
 ? 
;
_space_group_IT_number 14
_symmetry_cell_setting monoclinic
_symmetry_space_group_name_Hall '-P 2ybc'
_symmetry_space_group_name_H-M 'P 1 21/c 1'
_atom_sites_solution_hydrogens geom
_atom_sites_solution_primary direct
_atom_sites_solution_secondary difmap
_audit_creation_method SHELXL-97
_cell_angle_alpha 90.0
_cell_angle_beta 112.297(1)
_cell_angle_gamma 90.0
_cell_formula_units_Z 4
_cell_length_a 13.5928(4)
_cell_length_b 12.7499(4)
_cell_length_c 14.2697(4)
_cell_measurement_temperature 200(2)
_cell_volume 2288.13(12)
_computing_cell_refinement 'Bruker SMART'
_computing_data_collection 'Bruker SMART'
_computing_data_reduction 'Bruker SAINT'
_computing_molecular_graphics 'Bruker SHELXTL'
_computing_publication_material 'Bruker SHELXTL'
_computing_structure_refinement 'SHELXL-97 (Sheldrick, 1997)'
_computing_structure_solution 'SHELXS-97 (Sheldrick, 1990)'
_diffrn_ambient_temperature 200(2)
_diffrn_measured_fraction_theta_full 0.998
_diffrn_measured_fraction_theta_max 0.998
_diffrn_measurement_device_type 'CCD area detector'
_diffrn_measurement_method 'phi and omega scans'
_diffrn_radiation_monochromator graphite
_diffrn_radiation_source 'fine-focus sealed tube'
_diffrn_radiation_type MoK\a
_diffrn_radiation_wavelength 0.71073
_diffrn_reflns_av_R_equivalents 0.0569
_diffrn_reflns_av_sigmaI/netI 0.0438
_diffrn_reflns_limit_h_max 14
_diffrn_reflns_limit_h_min -14
_diffrn_reflns_limit_k_max 14
_diffrn_reflns_limit_k_min -14
_diffrn_reflns_limit_l_max 15
_diffrn_reflns_limit_l_min -15
_diffrn_reflns_number 15891
_diffrn_reflns_theta_full 23.00
_diffrn_reflns_theta_max 23.00
_diffrn_reflns_theta_min 1.62
_exptl_absorpt_coefficient_mu 0.064
_exptl_absorpt_correction_T_max 0.9962
_exptl_absorpt_correction_T_min 0.9750
_exptl_absorpt_correction_type multi-scan
_exptl_absorpt_process_details 'Blessing, Acta Cryst. (1995) A51 33-38.'
_exptl_crystal_colour colouless
_exptl_crystal_density_diffrn 1.134
_exptl_crystal_density_meas 0
_exptl_crystal_description plates
_exptl_crystal_F_000 840
_exptl_crystal_size_max 0.40
_exptl_crystal_size_mid 0.30
_exptl_crystal_size_min 0.06
_refine_diff_density_max 0.134
_refine_diff_density_min -0.178
_refine_diff_density_rms 0.038
_refine_ls_extinction_method none
_refine_ls_goodness_of_fit_ref 1.012
_refine_ls_hydrogen_treatment refall
_refine_ls_matrix_type full
_refine_ls_number_parameters 391
_refine_ls_number_reflns 3163
_refine_ls_number_restraints 0
_refine_ls_restrained_S_all 1.012
_refine_ls_R_factor_all 0.0596
_refine_ls_R_factor_gt 0.0391
_refine_ls_shift/su_max 0.000
_refine_ls_shift/su_mean 0.000
_refine_ls_structure_factor_coef Fsqd
_refine_ls_weighting_details 'calc w=1/[\s^2^(Fo^2^)+(0.0638P)^2^+0.1086P] where P=(Fo^2^+2Fc^2^)/3'
_refine_ls_weighting_scheme calc
_refine_ls_wR_factor_gt 0.0938
_refine_ls_wR_factor_ref 0.1059
_reflns_number_gt 2355
_reflns_number_total 3163
_reflns_threshold_expression >2sigma(I)
_cod_data_source_file ja801918n-file003_3.cif
_cod_data_source_block be14
_cod_original_cell_volume 2288.1(1)
_cod_database_code 4107829

loop_
_symmetry_equiv_pos_as_xyz
'x, y, z'
'-x, y+1/2, -z+1/2'
'-x, -y, -z'
'x, -y-1/2, z-1/2'

loop_
_atom_site_label
_atom_site_type_symbol
_atom_site_fract_x
_atom_site_fract_y
_atom_site_fract_z
_atom_site_U_iso_or_equiv
_atom_site_adp_type
_atom_site_occupancy
_atom_site_symmetry_multiplicity
_atom_site_calc_flag
C1 C 0.78722(14) 1.04130(13) 0.89063(13) 0.0361(5) Uani 1 1 d
C2 C 0.76991(14) 1.01064(13) 0.97750(13) 0.0384(5) Uani 1 1 d
C3 C 0.82534(15) 0.92394(14) 1.03141(14) 0.0416(5) Uani 1 1 d
C4 C 0.89542(14) 0.86531(13) 1.00213(13) 0.0402(5) Uani 1 1 d
C5 C 0.91335(13) 0.89692(13) 0.91571(13) 0.0361(5) Uani 1 1 d
C6 C 0.98868(15) 0.84233(15) 0.87916(14) 0.0409(5) Uani 1 1 d
C7 C 0.98116(15) 0.74538(14) 0.84079(14) 0.0383(5) Uani 1 1 d
C8 C 0.89380(13) 0.66877(13) 0.82005(12) 0.0330(4) Uani 1 1 d
C9 C 0.91577(14) 0.56034(13) 0.83049(13) 0.0371(5) Uani 1 1 d
C10 C 0.83118(15) 0.49060(15) 0.80668(14) 0.0408(5) Uani 1 1 d
C11 C 0.72523(14) 0.52244(13) 0.77355(12) 0.0351(5) Uani 1 1 d
C12 C 0.70249(13) 0.63078(13) 0.76300(12) 0.0318(4) Uani 1 1 d
C13 C 0.59122(14) 0.66651(14) 0.73187(13) 0.0355(4) Uani 1 1 d
C14 C 0.54539(15) 0.75452(14) 0.68540(13) 0.0363(5) Uani 1 1 d
C15 C 0.59141(12) 0.84305(13) 0.64646(13) 0.0326(4) Uani 1 1 d
C16 C 0.60746(13) 0.83679(13) 0.55489(13) 0.0361(4) Uani 1 1 d
C17 C 0.64313(14) 0.92616(15) 0.52095(14) 0.0394(5) Uani 1 1 d
C18 C 0.66307(13) 1.02092(14) 0.57299(13) 0.0367(5) Uani 1 1 d
C19 C 0.64970(13) 1.02660(13) 0.66567(13) 0.0347(4) Uani 1 1 d
C20 C 0.67182(15) 1.12440(14) 0.72680(15) 0.0410(5) Uani 1 1 d
C21 C 0.72844(15) 1.13050(15) 0.82616(15) 0.0418(5) Uani 1 1 d
C22 C 0.85993(14) 0.98508(13) 0.86303(14) 0.0359(4) Uani 1 1 d
C23 C 0.78755(13) 0.70126(14) 0.78603(12) 0.0329(4) Uani 1 1 d
C24 C 0.61311(13) 0.93756(13) 0.69977(14) 0.0347(4) Uani 1 1 d
C25 C 0.6921(2) 1.0682(2) 1.0109(2) 0.0582(6) Uani 1 1 d
C26 C 0.9509(2) 0.7712(2) 1.0638(2) 0.0609(7) Uani 1 1 d
C27 C 1.02883(18) 0.5194(2) 0.8691(2) 0.0569(6) Uani 1 1 d
C28 C 0.63815(18) 0.44140(16) 0.74879(19) 0.0461(5) Uani 1 1 d
C29 C 0.5852(2) 0.73694(18) 0.49343(18) 0.0525(6) Uani 1 1 d
C30 C 0.69818(19) 1.11582(17) 0.53014(18) 0.0478(5) Uani 1 1 d
H3 H 0.8137(14) 0.9030(14) 1.0905(15) 0.054(6) Uiso 1 1 d
H6 H 1.0509(16) 0.8831(14) 0.8836(14) 0.055(6) Uiso 1 1 d
H7 H 1.0388(15) 0.7195(14) 0.8217(13) 0.047(5) Uiso 1 1 d
H10 H 0.8489(14) 0.4154(16) 0.8112(14) 0.053(5) Uiso 1 1 d
H13 H 0.5431(13) 0.6181(13) 0.7496(12) 0.036(5) Uiso 1 1 d
H14 H 0.4689(16) 0.7633(13) 0.6735(13) 0.048(5) Uiso 1 1 d
H17 H 0.6577(13) 0.9230(13) 0.4589(14) 0.046(5) Uiso 1 1 d
H20 H 0.6393(14) 1.1909(15) 0.6906(14) 0.051(5) Uiso 1 1 d
H21 H 0.7311(14) 1.1984(15) 0.8623(14) 0.053(5) Uiso 1 1 d
H22 H 0.8720(12) 1.0068(12) 0.8027(13) 0.037(5) Uiso 1 1 d
H23 H 0.7723(12) 0.7761(15) 0.7801(12) 0.037(5) Uiso 1 1 d
H24 H 0.6046(13) 0.9416(13) 0.7644(14) 0.044(5) Uiso 1 1 d
H25A H 0.680(2) 1.032(2) 1.064(2) 0.099(9) Uiso 1 1 d
H25B H 0.716(2) 1.141(3) 1.035(2) 0.120(10) Uiso 1 1 d
H25C H 0.623(2) 1.078(2) 0.957(2) 0.112(10) Uiso 1 1 d
H26A H 0.935(2) 0.761(2) 1.123(2) 0.112(10) Uiso 1 1 d
H26B H 0.930(2) 0.705(2) 1.028(2) 0.103(9) Uiso 1 1 d
H26C H 1.028(3) 0.767(2) 1.079(2) 0.140(13) Uiso 1 1 d
H27A H 1.070(2) 0.5417(19) 0.942(2) 0.092(8) Uiso 1 1 d
H27B H 1.0711(19) 0.5491(18) 0.8287(18) 0.085(8) Uiso 1 1 d
H27C H 1.030(2) 0.444(2) 0.865(2) 0.110(10) Uiso 1 1 d
H28A H 0.5985(17) 0.4449(16) 0.7965(16) 0.068(6) Uiso 1 1 d
H28B H 0.6706(17) 0.3688(19) 0.7592(15) 0.072(7) Uiso 1 1 d
H28C H 0.5873(17) 0.4510(16) 0.6780(18) 0.067(7) Uiso 1 1 d
H29A H 0.5993(19) 0.7425(19) 0.433(2) 0.090(8) Uiso 1 1 d
H29B H 0.508(3) 0.712(2) 0.472(2) 0.121(10) Uiso 1 1 d
H29C H 0.622(2) 0.675(2) 0.5342(19) 0.093(8) Uiso 1 1 d
H30A H 0.7282(18) 1.0962(17) 0.4783(18) 0.080(7) Uiso 1 1 d
H30B H 0.6397(19) 1.1652(18) 0.5025(17) 0.078(7) Uiso 1 1 d
H30C H 0.7540(18) 1.1559(16) 0.5818(17) 0.063(6) Uiso 1 1 d

loop_
_atom_site_aniso_label
_atom_site_aniso_U_11
_atom_site_aniso_U_22
_atom_site_aniso_U_33
_atom_site_aniso_U_23
_atom_site_aniso_U_13
_atom_site_aniso_U_12
C1 0.0387(11) 0.0276(10) 0.0347(11) -0.0051(8) 0.0058(8) -0.0034(8)
C2 0.0429(11) 0.0339(11) 0.0338(11) -0.0065(8) 0.0095(9) -0.0058(8)
C3 0.0536(13) 0.0370(11) 0.0305(11) -0.0009(9) 0.0117(9) -0.0059(9)
C4 0.0439(11) 0.0310(10) 0.0348(11) -0.0012(8) 0.0028(9) -0.0051(8)
C5 0.0342(10) 0.0298(10) 0.0358(11) -0.0041(8) 0.0037(8) -0.0068(8)
C6 0.0309(11) 0.0383(12) 0.0455(12) 0.0012(9) 0.0054(9) -0.0018(9)
C7 0.0308(11) 0.0375(12) 0.0413(11) 0.0018(9) 0.0076(9) 0.0029(8)
C8 0.0355(10) 0.0311(10) 0.0291(10) -0.0015(8) 0.0087(8) 0.0017(8)
C9 0.0396(11) 0.0336(11) 0.0359(11) 0.0016(8) 0.0119(8) 0.0061(9)
C10 0.0505(13) 0.0260(11) 0.0462(12) 0.0025(9) 0.0187(9) 0.0058(9)
C11 0.0449(12) 0.0286(10) 0.0331(10) -0.0002(8) 0.0163(9) -0.0013(8)
C12 0.0370(11) 0.0298(10) 0.0271(9) 0.0008(7) 0.0103(8) 0.0009(8)
C13 0.0341(11) 0.0322(11) 0.0377(11) -0.0015(8) 0.0108(8) -0.0055(9)
C14 0.0294(11) 0.0357(12) 0.0396(11) -0.0004(9) 0.0084(8) -0.0014(8)
C15 0.0240(9) 0.0321(10) 0.0357(10) 0.0031(8) 0.0046(8) 0.0049(7)
C16 0.0317(10) 0.0359(10) 0.0352(11) 0.0023(8) 0.0065(8) 0.0060(8)
C17 0.0385(11) 0.0462(13) 0.0308(11) 0.0041(9) 0.0102(9) 0.0042(9)
C18 0.0298(10) 0.0383(11) 0.0355(11) 0.0089(8) 0.0052(8) 0.0039(8)
C19 0.0321(10) 0.0315(10) 0.0344(10) 0.0062(8) 0.0058(8) 0.0053(8)
C20 0.0459(12) 0.0287(11) 0.0443(13) 0.0048(9) 0.0127(10) 0.0044(8)
C21 0.0499(12) 0.0290(11) 0.0442(13) -0.0020(9) 0.0151(10) 0.0015(8)
C22 0.0393(11) 0.0318(10) 0.0320(11) -0.0012(8) 0.0084(9) -0.0050(8)
C23 0.0348(11) 0.0265(11) 0.0337(10) 0.0006(8) 0.0090(8) 0.0009(8)
C24 0.0339(11) 0.0351(11) 0.0307(11) 0.0039(8) 0.0073(8) 0.0050(8)
C25 0.0714(18) 0.0548(16) 0.0547(15) 0.0006(12) 0.0311(14) 0.0091(12)
C26 0.082(2) 0.0443(14) 0.0490(15) 0.0125(11) 0.0163(13) 0.0124(12)
C27 0.0463(14) 0.0423(14) 0.0794(19) 0.0056(12) 0.0210(13) 0.0121(10)
C28 0.0515(13) 0.0309(12) 0.0563(15) 0.0003(10) 0.0210(12) -0.0057(10)
C29 0.0655(16) 0.0467(14) 0.0440(14) -0.0075(11) 0.0192(12) 0.0026(11)
C30 0.0458(13) 0.0460(13) 0.0478(14) 0.0121(11) 0.0135(11) -0.0002(11)

loop_
_atom_type_symbol
_atom_type_description
_atom_type_scat_dispersion_real
_atom_type_scat_dispersion_imag
_atom_type_scat_source
C C 0.0033 0.0016 'International Tables Vol C Tables 4.2.6.8 and 6.1.1.4'
H H 0.0000 0.0000 'International Tables Vol C Tables 4.2.6.8 and 6.1.1.4'

loop_
_geom_angle_atom_site_label_1
_geom_angle_atom_site_label_2
_geom_angle_atom_site_label_3
_geom_angle
C22 C1 C2 118.78(16)
C22 C1 C21 119.33(17)
C2 C1 C21 121.88(17)
C3 C2 C1 118.18(17)
C3 C2 C25 120.65(18)
C1 C2 C25 121.16(17)
C2 C3 C4 123.22(18)
C2 C3 H3 118.3(11)
C4 C3 H3 118.5(11)
C3 C4 C5 118.40(17)
C3 C4 C26 119.90(19)
C5 C4 C26 121.70(19)
C22 C5 C4 118.48(17)
C22 C5 C6 118.40(17)
C4 C5 C6 123.10(16)
C7 C6 C5 128.26(18)
C7 C6 H6 116.6(11)
C5 C6 H6 115.1(11)
C6 C7 C8 128.49(19)
C6 C7 H7 118.7(11)
C8 C7 H7 112.8(11)
C23 C8 C9 118.41(16)
C23 C8 C7 121.22(16)
C9 C8 C7 120.32(16)
C10 C9 C8 118.62(16)
C10 C9 C27 119.95(17)
C8 C9 C27 121.41(17)
C9 C10 C11 123.27(17)
C9 C10 H10 116.6(11)
C11 C10 H10 120.1(11)
C10 C11 C12 118.51(16)
C10 C11 C28 119.83(17)
C12 C11 C28 121.66(16)
C23 C12 C11 118.35(16)
C23 C12 C13 122.16(16)
C11 C12 C13 119.45(15)
C14 C13 C12 129.91(17)
C14 C13 H13 114.8(9)
C12 C13 H13 115.3(9)
C13 C14 C15 129.66(17)
C13 C14 H14 116.2(10)
C15 C14 H14 114.2(10)
C24 C15 C16 118.70(16)
C24 C15 C14 118.73(16)
C16 C15 C14 122.44(15)
C17 C16 C15 118.23(16)
C17 C16 C29 120.42(18)
C15 C16 C29 121.34(17)
C18 C17 C16 123.20(18)
C18 C17 H17 117.0(10)
C16 C17 H17 119.8(10)
C17 C18 C19 118.66(16)
C17 C18 C30 120.46(18)
C19 C18 C30 120.88(17)
C24 C19 C18 118.44(16)
C24 C19 C20 119.76(16)
C18 C19 C20 121.80(15)
C21 C20 C19 125.41(17)
C21 C20 H20 117.5(10)
C19 C20 H20 117.1(10)
C20 C21 C1 124.72(17)
C20 C21 H21 119.4(10)
C1 C21 H21 115.9(11)
C1 C22 C5 122.88(18)
C1 C22 H22 118.6(9)
C5 C22 H22 118.5(9)
C8 C23 C12 122.83(17)
C8 C23 H23 118.5(9)
C12 C23 H23 118.6(10)
C15 C24 C19 122.73(18)
C15 C24 H24 119.0(10)
C19 C24 H24 118.2(10)
C2 C25 H25A 112.1(15)
C2 C25 H25B 112.8(17)
H25A C25 H25B 108(2)
C2 C25 H25C 113.6(17)
H25A C25 H25C 106(2)
H25B C25 H25C 104(2)
C4 C26 H26A 113.1(18)
C4 C26 H26B 113.8(16)
H26A C26 H26B 103(2)
C4 C26 H26C 114.8(19)
H26A C26 H26C 112(3)
H26B C26 H26C 98(2)
C9 C27 H27A 111.5(14)
C9 C27 H27B 112.0(13)
H27A C27 H27B 105(2)
C9 C27 H27C 111.0(16)
H27A C27 H27C 109(2)
H27B C27 H27C 108(2)
C11 C28 H28A 112.4(12)
C11 C28 H28B 109.5(12)
H28A C28 H28B 104.7(16)
C11 C28 H28C 109.6(12)
H28A C28 H28C 109.6(17)
H28B C28 H28C 111.0(17)
C16 C29 H29A 113.5(15)
C16 C29 H29B 112.8(16)
H29A C29 H29B 107(2)
C16 C29 H29C 112.6(14)
H29A C29 H29C 111(2)
H29B C29 H29C 99(2)
C18 C30 H30A 112.2(13)
C18 C30 H30B 110.3(13)
H30A C30 H30B 111.2(18)
C18 C30 H30C 112.8(12)
H30A C30 H30C 105.7(18)
H30B C30 H30C 104.4(18)

loop_
_geom_bond_atom_site_label_1
_geom_bond_atom_site_label_2
_geom_bond_distance
C1 C22 1.393(2)
C1 C2 1.402(2)
C1 C21 1.490(3)
C2 C3 1.393(3)
C2 C25 1.506(3)
C3 C4 1.394(3)
C3 H3 0.95(2)
C4 C5 1.404(2)
C4 C26 1.510(3)
C5 C22 1.393(2)
C5 C6 1.487(3)
C6 C7 1.340(3)
C6 H6 0.97(2)
C7 C8 1.478(2)
C7 H7 0.979(19)
C8 C23 1.400(2)
C8 C9 1.410(2)
C9 C10 1.390(3)
C9 C27 1.515(3)
C10 C11 1.395(3)
C10 H10 0.985(19)
C11 C12 1.411(2)
C11 C28 1.509(3)
C12 C23 1.401(2)
C12 C13 1.477(2)
C13 C14 1.332(2)
C13 H13 0.999(17)
C14 C15 1.496(2)
C14 H14 0.994(19)
C15 C24 1.396(2)
C15 C16 1.406(2)
C16 C17 1.395(3)
C16 C29 1.510(3)
C17 C18 1.390(3)
C17 H17 0.979(18)
C18 C19 1.403(2)
C18 C30 1.512(3)
C19 C24 1.399(2)
C19 C20 1.486(2)
C20 C21 1.334(3)
C20 H20 1.004(19)
C21 H21 1.001(19)
C22 H22 0.976(17)
C23 H23 0.974(18)
C24 H24 0.974(18)
C25 H25A 0.96(3)
C25 H25B 1.00(3)
C25 H25C 0.97(3)
C26 H26A 0.95(3)
C26 H26B 0.97(3)
C26 H26C 0.98(4)
C27 H27A 1.01(3)
C27 H27B 1.03(2)
C27 H27C 0.96(3)
C28 H28A 1.02(2)
C28 H28B 1.01(2)
C28 H28C 0.99(2)
C29 H29A 0.96(3)
C29 H29B 1.02(3)
C29 H29C 1.00(3)
C30 H30A 1.00(2)
C30 H30B 0.97(2)
C30 H30C 0.98(2)

loop_
_geom_torsion_atom_site_label_1
_geom_torsion_atom_site_label_2
_geom_torsion_atom_site_label_3
_geom_torsion_atom_site_label_4
_geom_torsion
C22 C1 C2 C3 -1.0(2)
C21 C1 C2 C3 177.64(16)
C22 C1 C2 C25 -179.84(19)
C21 C1 C2 C25 -1.2(3)
C1 C2 C3 C4 -1.2(3)
C25 C2 C3 C4 177.64(19)
C2 C3 C4 C5 1.9(3)
C2 C3 C4 C26 -178.89(19)
C3 C4 C5 C22 -0.3(2)
C26 C4 C5 C22 -179.50(19)
C3 C4 C5 C6 178.16(16)
C26 C4 C5 C6 -1.1(3)
C22 C5 C6 C7 -114.4(2)
C4 C5 C6 C7 67.1(3)
C5 C6 C7 C8 3.2(3)
C6 C7 C8 C23 35.5(3)
C6 C7 C8 C9 -146.99(19)
C23 C8 C9 C10 0.0(2)
C7 C8 C9 C10 -177.64(16)
C23 C8 C9 C27 -178.59(18)
C7 C8 C9 C27 3.8(3)
C8 C9 C10 C11 -0.5(3)
C27 C9 C10 C11 178.08(19)
C9 C10 C11 C12 0.4(3)
C9 C10 C11 C28 179.69(18)
C10 C11 C12 C23 0.2(2)
C28 C11 C12 C23 -179.06(17)
C10 C11 C12 C13 -177.63(15)
C28 C11 C12 C13 3.1(3)
C23 C12 C13 C14 27.4(3)
C11 C12 C13 C14 -154.86(18)
C12 C13 C14 C15 2.7(3)
C13 C14 C15 C24 -106.1(2)
C13 C14 C15 C16 77.9(2)
C24 C15 C16 C17 -0.8(2)
C14 C15 C16 C17 175.14(16)
C24 C15 C16 C29 -179.84(17)
C14 C15 C16 C29 -3.9(3)
C15 C16 C17 C18 -0.3(3)
C29 C16 C17 C18 178.75(18)
C16 C17 C18 C19 1.9(3)
C16 C17 C18 C30 -177.97(17)
C17 C18 C19 C24 -2.3(2)
C30 C18 C19 C24 177.54(17)
C17 C18 C19 C20 178.59(16)
C30 C18 C19 C20 -1.6(3)
C24 C19 C20 C21 48.2(3)
C18 C19 C20 C21 -132.7(2)
C19 C20 C21 C1 5.8(3)
C22 C1 C21 C20 53.7(3)
C2 C1 C21 C20 -124.9(2)
C2 C1 C22 C5 2.6(3)
C21 C1 C22 C5 -176.06(16)
C4 C5 C22 C1 -2.0(3)
C6 C5 C22 C1 179.53(16)
C9 C8 C23 C12 0.7(3)
C7 C8 C23 C12 178.24(16)
C11 C12 C23 C8 -0.8(2)
C13 C12 C23 C8 177.02(15)
C16 C15 C24 C19 0.3(2)
C14 C15 C24 C19 -175.79(16)
C18 C19 C24 C15 1.3(2)
C20 C19 C24 C15 -179.60(16)

loop_
_cod_related_entry_id
_cod_related_entry_database
_cod_related_entry_code
1 ChemSpider 21194463
